data_7120864
loop_
_publ_author_name
'Zhou, Hui'
'Zhang, Shixiong'
'Deng, Ping'
'Zhou, Jing'
'Liu, Mouxiong'
'Liang, Guojuan'
'Xiong, Yan'

_publ_section_title
;
 A Novel Homobimetallic Nickel Complex for Asymmetric Direct Mannich
 Reaction of Imines: A Practical Method on a Multi-Gram Scale
;
_journal_name_full 'Chemical Communications'
_journal_paper_doi 10.1039/C7CC06468C
_journal_year 2017
_chemical_absolute_configuration ad
_chemical_formula_moiety 'C21 H24 Br N O6 S'
_chemical_formula_sum 'C21 H24 Br N O6 S'
_chemical_formula_weight 498.38
_space_group_crystal_system orthorhombic
_space_group_IT_number 19
_space_group_name_Hall 'P 2ac 2ab'
_space_group_name_H-M_alt 'P 21 21 21'
_symmetry_space_group_name_Hall 'P 2ac 2ab'
_symmetry_space_group_name_H-M 'P 21 21 21'
_atom_sites_solution_hydrogens geom
_atom_sites_solution_primary direct
_atom_sites_solution_secondary difmap
_audit_creation_method SHELXL-2014/7
_audit_update_record
;
2017-08-07 deposited with the CCDC.
2017-11-09 downloaded from the CCDC.
;
_cell_angle_alpha 90
_cell_angle_beta 90
_cell_angle_gamma 90
_cell_formula_units_Z 4
_cell_length_a 9.7594(11)
_cell_length_b 12.6345(14)
_cell_length_c 17.835(2)
_cell_measurement_reflns_used 7387
_cell_measurement_temperature 100(2)
_cell_measurement_theta_max 26.28
_cell_measurement_theta_min 2.28
_cell_volume 2199.1(4)
_computing_cell_refinement 'Bruker SAINT'
_computing_data_collection 'Bruker APEX2'
_computing_data_reduction 'Bruker SAINT'
_computing_molecular_graphics 'Bruker SHELXTL'
_computing_publication_material 'Bruker SHELXTL'
_computing_structure_refinement 'SHELXL-2014 (Sheldrick 2014)'
_computing_structure_solution 'SHELXS-97 (Sheldrick 2008)'
_diffrn_ambient_temperature 100(2)
_diffrn_measured_fraction_theta_full 1.000
_diffrn_measured_fraction_theta_max 0.942
_diffrn_measurement_device_type 'Bruker APEX-II CCD'
_diffrn_measurement_method '\f and \w scans'
_diffrn_radiation_type MoK\a
_diffrn_radiation_wavelength 0.71073
_diffrn_reflns_av_R_equivalents 0.0415
_diffrn_reflns_av_unetI/netI 0.0607
_diffrn_reflns_Laue_measured_fraction_full 1.000
_diffrn_reflns_Laue_measured_fraction_max 0.942
_diffrn_reflns_limit_h_max 14
_diffrn_reflns_limit_h_min -14
_diffrn_reflns_limit_k_max 17
_diffrn_reflns_limit_k_min -16
_diffrn_reflns_limit_l_max 24
_diffrn_reflns_limit_l_min -24
_diffrn_reflns_number 24629
_diffrn_reflns_point_group_measured_fraction_full 0.997
_diffrn_reflns_point_group_measured_fraction_max 0.921
_diffrn_reflns_theta_full 25.242
_diffrn_reflns_theta_max 31.109
_diffrn_reflns_theta_min 1.975
_diffrn_source 'fine-focus sealed tube'
_exptl_absorpt_coefficient_mu 2.001
_exptl_absorpt_correction_type multi-scan
_exptl_absorpt_process_details sadabs
_exptl_crystal_colour colourless
_exptl_crystal_density_diffrn 1.505
_exptl_crystal_description prism
_exptl_crystal_F_000 1024
_exptl_crystal_size_max 0.750
_exptl_crystal_size_mid 0.250
_exptl_crystal_size_min 0.150
_exptl_transmission_factor_max 0.3375
_exptl_transmission_factor_min 0.2248
_refine_diff_density_max 1.277
_refine_diff_density_min -0.905
_refine_diff_density_rms 0.089
_refine_ls_abs_structure_details
;
 Flack x determined using 2012 quotients [(I+)-(I-)]/[(I+)+(I-)]
 (Parsons, Flack and Wagner, Acta Cryst. B69 (2013) 249-259).
;
_refine_ls_abs_structure_Flack 0.020(4)
_refine_ls_extinction_method none
_refine_ls_goodness_of_fit_ref 1.072
_refine_ls_hydrogen_treatment constr
_refine_ls_matrix_type full
_refine_ls_number_parameters 274
_refine_ls_number_reflns 6517
_refine_ls_number_restraints 0
_refine_ls_restrained_S_all 1.072
_refine_ls_R_factor_all 0.0596
_refine_ls_R_factor_gt 0.0446
_refine_ls_shift/su_max 0.001
_refine_ls_shift/su_mean 0.000
_refine_ls_structure_factor_coef Fsqd
_refine_ls_weighting_details 'w=1/[\s^2^(Fo^2^)+(0.0377P)^2^+1.4576P] where P=(Fo^2^+2Fc^2^)/3'
_refine_ls_weighting_scheme calc
_refine_ls_wR_factor_gt 0.1001
_refine_ls_wR_factor_ref 0.1059
_reflns_Friedel_coverage 0.749
_reflns_Friedel_fraction_full 0.993
_reflns_Friedel_fraction_max 0.895
_reflns_number_gt 5387
_reflns_number_total 6517
_reflns_threshold_expression 'I > 2\s(I)'
_cod_data_source_file c7cc06468c2.cif
_cod_data_source_block mo_cy_zj2_0m
_cod_database_code 7120864
_shelx_shelxl_version_number 2014/7
_shelx_space_group_comment
;
The symmetry employed for this shelxl refinement is uniquely defined
by the following loop, which should always be used as a source of
symmetry information in preference to the above space-group names.
They are only intended as comments.
;
_shelx_estimated_absorpt_t_min 0.315
_shelx_estimated_absorpt_t_max 0.753

loop_
_space_group_symop_operation_xyz
'x, y, z'
'x+1/2, -y+1/2, -z'
'-x, y+1/2, -z+1/2'
'-x+1/2, -y, z+1/2'

loop_
_atom_site_label
_atom_site_type_symbol
_atom_site_fract_x
_atom_site_fract_y
_atom_site_fract_z
_atom_site_U_iso_or_equiv
_atom_site_adp_type
_atom_site_occupancy
_atom_site_site_symmetry_order
_atom_site_calc_flag
_atom_site_refinement_flags_posn
_atom_site_refinement_flags_adp
Br1 Br 0.79175(5) 0.06955(4) 0.13436(3) 0.03577(14) Uani 1 1 d . .
S1 S 0.73945(9) 0.21293(8) 0.52085(6) 0.0212(2) Uani 1 1 d . .
O1 O 0.6500(4) 0.5195(4) 0.27073(18) 0.0480(11) Uani 1 1 d . .
O2 O 0.5685(3) 0.6046(2) 0.46589(17) 0.0255(6) Uani 1 1 d . .
O3 O 0.7694(3) 0.5399(2) 0.50885(15) 0.0248(6) Uani 1 1 d . .
O4 O 0.8331(3) 0.5737(3) 0.33540(17) 0.0363(8) Uani 1 1 d . .
O5 O 0.8824(3) 0.2380(3) 0.53129(17) 0.0265(7) Uani 1 1 d . .
O6 O 0.6530(3) 0.1972(3) 0.58481(18) 0.0324(8) Uani 1 1 d . .
C5 C 0.4323(5) 0.7386(4) 0.5208(3) 0.0334(10) Uani 1 1 d . .
H19 H 0.4204 0.7701 0.4711 0.050 Uiso 1 1 calc R U
H20 H 0.4277 0.7942 0.5591 0.050 Uiso 1 1 calc R U
H21 H 0.3595 0.6867 0.5298 0.050 Uiso 1 1 calc R U
C1 C 0.7004(6) 0.5830(5) 0.2037(3) 0.0465(13) Uani 1 1 d . .
H7 H 0.6262 0.5942 0.1667 0.056 Uiso 1 1 calc R U
H6 H 0.7372 0.6526 0.2194 0.056 Uiso 1 1 calc R U
C2 C 0.7282(4) 0.5260(3) 0.3314(2) 0.0235(8) Uani 1 1 d . .
C3 C 0.6658(4) 0.4663(3) 0.3970(2) 0.0154(7) Uani 1 1 d . .
H5 H 0.5673 0.4505 0.3861 0.019 Uiso 1 1 calc R U
C4 C 0.7434(3) 0.3618(3) 0.41128(19) 0.0146(7) Uani 1 1 d . .
H8 H 0.8387 0.3795 0.4277 0.018 Uiso 1 1 calc R U
N1 N 0.6720(3) 0.3101(3) 0.47431(18) 0.0164(6) Uani 1 1 d . .
H15 H 0.5900 0.3328 0.4871 0.020 Uiso 1 1 calc R U
C6 C 0.7287(4) 0.0994(3) 0.4640(3) 0.0251(9) Uani 1 1 d . .
C7 C 0.8371(4) 0.0721(4) 0.4176(3) 0.0288(9) Uani 1 1 d . .
H10 H 0.9214 0.1095 0.4202 0.035 Uiso 1 1 calc R U
C8 C 0.8204(4) -0.0114(4) 0.3669(3) 0.0361(10) Uani 1 1 d . .
H11 H 0.8942 -0.0315 0.3352 0.043 Uiso 1 1 calc R U
C9 C 0.6959(5) -0.0653(4) 0.3625(3) 0.0388(11) Uani 1 1 d . .
C10 C 0.6794(7) -0.1538(5) 0.3062(4) 0.0570(17) Uani 1 1 d . .
H12 H 0.6856 -0.2221 0.3320 0.085 Uiso 1 1 calc R U
H13 H 0.7521 -0.1489 0.2684 0.085 Uiso 1 1 calc R U
H1 H 0.5899 -0.1477 0.2817 0.085 Uiso 1 1 calc R U
C11 C 0.7751(4) 0.1657(3) 0.2158(2) 0.0227(8) Uani 1 1 d . .
C12 C 0.6487(4) 0.1780(4) 0.2496(2) 0.0243(9) Uani 1 1 d . .
H18 H 0.5705 0.1424 0.2305 0.029 Uiso 1 1 calc R U
C13 C 0.6377(4) 0.2433(3) 0.3120(2) 0.0212(8) Uani 1 1 d . .
H2 H 0.5511 0.2530 0.3353 0.025 Uiso 1 1 calc R U
C14 C 0.7524(3) 0.2945(3) 0.3406(2) 0.0158(7) Uani 1 1 d . .
C15 C 0.6755(4) 0.5392(3) 0.4647(2) 0.0182(8) Uani 1 1 d . .
C16 C 0.5677(5) 0.6851(4) 0.5248(3) 0.0337(10) Uani 1 1 d . .
H4 H 0.6425 0.7368 0.5166 0.040 Uiso 1 1 calc R U
H3 H 0.5806 0.6519 0.5746 0.040 Uiso 1 1 calc R U
C17 C 0.8054(9) 0.5173(6) 0.1740(3) 0.066(2) Uani 1 1 d . .
H22 H 0.8787 0.5095 0.2112 0.100 Uiso 1 1 calc R U
H23 H 0.8426 0.5496 0.1284 0.100 Uiso 1 1 calc R U
H24 H 0.7673 0.4475 0.1620 0.100 Uiso 1 1 calc R U
C18 C 0.6048(4) 0.0452(4) 0.4604(3) 0.0313(11) Uani 1 1 d . .
H9 H 0.5310 0.0646 0.4923 0.038 Uiso 1 1 calc R U
C19 C 0.5901(5) -0.0365(4) 0.4106(3) 0.0374(12) Uani 1 1 d . .
H14 H 0.5060 -0.0742 0.4088 0.045 Uiso 1 1 calc R U
C20 C 0.8788(4) 0.2824(3) 0.3046(2) 0.0181(7) Uani 1 1 d . .
H17 H 0.9571 0.3186 0.3232 0.022 Uiso 1 1 calc R U
C21 C 0.8909(4) 0.2180(4) 0.2420(2) 0.0223(8) Uani 1 1 d . .
H16 H 0.9766 0.2098 0.2174 0.027 Uiso 1 1 calc R U

loop_
_atom_site_aniso_label
_atom_site_aniso_U_11
_atom_site_aniso_U_22
_atom_site_aniso_U_33
_atom_site_aniso_U_23
_atom_site_aniso_U_13
_atom_site_aniso_U_12
Br1 0.0368(2) 0.0392(3) 0.0312(2) -0.0221(2) 0.0018(2) 0.0012(2)
S1 0.0108(4) 0.0295(5) 0.0234(4) 0.0094(4) 0.0010(3) 0.0028(3)
O1 0.0332(18) 0.093(3) 0.0176(15) 0.0165(17) -0.0086(13) -0.029(2)
O2 0.0234(14) 0.0254(16) 0.0275(15) -0.0095(12) -0.0034(12) 0.0078(12)
O3 0.0243(14) 0.0284(15) 0.0217(13) -0.0087(11) -0.0078(11) 0.0036(12)
O4 0.0362(17) 0.049(2) 0.0235(14) 0.0070(15) -0.0065(13) -0.0280(17)
O5 0.0120(12) 0.0378(18) 0.0296(16) 0.0036(14) -0.0027(11) 0.0041(12)
O6 0.0216(14) 0.046(2) 0.0293(16) 0.0177(15) 0.0051(12) 0.0045(14)
C5 0.036(2) 0.024(2) 0.040(3) -0.003(2) 0.008(2) 0.0084(18)
C1 0.046(3) 0.049(3) 0.045(3) -0.006(2) -0.012(3) 0.007(3)
C2 0.024(2) 0.027(2) 0.0188(17) 0.0028(15) -0.0026(15) -0.0076(17)
C3 0.0137(16) 0.0179(17) 0.0147(16) -0.0012(14) -0.0007(12) -0.0011(13)
C4 0.0098(15) 0.0213(18) 0.0127(14) -0.0011(13) 0.0017(12) -0.0020(13)
N1 0.0089(13) 0.0220(16) 0.0184(14) 0.0034(12) 0.0038(11) 0.0022(11)
C6 0.0156(17) 0.0206(19) 0.039(2) 0.0111(16) -0.0019(16) 0.0030(14)
C7 0.0155(17) 0.024(2) 0.047(3) 0.006(2) -0.0020(16) 0.0027(17)
C8 0.023(2) 0.028(2) 0.056(3) -0.004(2) -0.004(2) 0.0095(17)
C9 0.034(2) 0.019(2) 0.063(3) 0.003(2) -0.017(3) 0.000(2)
C10 0.059(4) 0.028(3) 0.085(5) -0.013(3) -0.020(4) 0.002(3)
C11 0.024(2) 0.024(2) 0.0196(17) -0.0091(15) -0.0014(15) 0.0029(17)
C12 0.0193(18) 0.029(2) 0.025(2) -0.0101(17) -0.0018(15) -0.0007(16)
C13 0.0134(16) 0.026(2) 0.0246(19) -0.0087(16) 0.0018(14) -0.0008(15)
C14 0.0112(15) 0.0194(17) 0.0166(15) -0.0031(13) 0.0005(12) 0.0038(14)
C15 0.0229(19) 0.0136(17) 0.0182(17) 0.0002(13) 0.0020(14) 0.0013(14)
C16 0.035(2) 0.030(2) 0.036(2) -0.015(2) 0.001(2) 0.0079(19)
C17 0.097(6) 0.057(4) 0.045(3) -0.018(3) -0.031(4) 0.031(4)
C18 0.0175(18) 0.029(2) 0.048(3) 0.019(2) -0.0006(18) -0.0002(16)
C19 0.027(2) 0.023(2) 0.062(3) 0.017(2) -0.009(2) -0.0044(18)
C20 0.0119(16) 0.024(2) 0.0187(17) -0.0041(15) 0.0025(13) -0.0002(14)
C21 0.0177(17) 0.027(2) 0.0218(19) -0.0054(16) 0.0049(15) 0.0049(16)

loop_
_atom_type_symbol
_atom_type_description
_atom_type_scat_dispersion_real
_atom_type_scat_dispersion_imag
_atom_type_scat_source
C C 0.0033 0.0016 'International Tables Vol C Tables 4.2.6.8 and 6.1.1.4'
H H 0.0000 0.0000 'International Tables Vol C Tables 4.2.6.8 and 6.1.1.4'
N N 0.0061 0.0033 'International Tables Vol C Tables 4.2.6.8 and 6.1.1.4'
O O 0.0106 0.0060 'International Tables Vol C Tables 4.2.6.8 and 6.1.1.4'
S S 0.1246 0.1234 'International Tables Vol C Tables 4.2.6.8 and 6.1.1.4'
Br Br -0.2901 2.4595 'International Tables Vol C Tables 4.2.6.8 and 6.1.1.4'

loop_
_geom_angle_atom_site_label_1
_geom_angle_atom_site_label_2
_geom_angle_atom_site_label_3
_geom_angle
O6 S1 O5 119.83(19)
O6 S1 N1 105.87(17)
O5 S1 N1 106.98(17)
O6 S1 C6 108.1(2)
O5 S1 C6 108.12(19)
N1 S1 C6 107.36(18)
C2 O1 C1 115.0(4)
C15 O2 C16 116.5(3)
C16 C5 H19 109.5
C16 C5 H20 109.5
H19 C5 H20 109.5
C16 C5 H21 109.5
H19 C5 H21 109.5
H20 C5 H21 109.5
C17 C1 O1 102.6(5)
C17 C1 H7 111.3
O1 C1 H7 111.3
C17 C1 H6 111.3
O1 C1 H6 111.3
H7 C1 H6 109.2
O4 C2 O1 125.1(4)
O4 C2 C3 123.4(4)
O1 C2 C3 111.5(3)
C2 C3 C15 106.6(3)
C2 C3 C4 110.8(3)
C15 C3 C4 110.9(3)
C2 C3 H5 109.5
C15 C3 H5 109.5
C4 C3 H5 109.5
N1 C4 C14 114.3(3)
N1 C4 C3 105.8(3)
C14 C4 C3 111.6(3)
N1 C4 H8 108.3
C14 C4 H8 108.3
C3 C4 H8 108.3
C4 N1 S1 122.2(2)
C4 N1 H15 118.9
S1 N1 H15 118.9
C7 C6 C18 120.9(4)
C7 C6 S1 120.0(3)
C18 C6 S1 118.7(3)
C6 C7 C8 118.9(4)
C6 C7 H10 120.5
C8 C7 H10 120.5
C9 C8 C7 120.4(5)
C9 C8 H11 119.8
C7 C8 H11 119.8
C19 C9 C8 118.9(5)
C19 C9 C10 121.7(5)
C8 C9 C10 119.4(5)
C9 C10 H12 109.5
C9 C10 H13 109.5
H12 C10 H13 109.5
C9 C10 H1 109.5
H12 C10 H1 109.5
H13 C10 H1 109.5
C12 C11 C21 121.7(3)
C12 C11 Br1 118.8(3)
C21 C11 Br1 119.4(3)
C11 C12 C13 119.0(4)
C11 C12 H18 120.5
C13 C12 H18 120.5
C12 C13 C14 120.6(4)
C12 C13 H2 119.7
C14 C13 H2 119.7
C13 C14 C20 119.4(3)
C13 C14 C4 121.1(3)
C20 C14 C4 119.5(3)
O3 C15 O2 125.5(4)
O3 C15 C3 124.6(3)
O2 C15 C3 109.8(3)
O2 C16 C5 106.7(4)
O2 C16 H4 110.4
C5 C16 H4 110.4
O2 C16 H3 110.4
C5 C16 H3 110.4
H4 C16 H3 108.6
C1 C17 H22 109.5
C1 C17 H23 109.5
H22 C17 H23 109.5
C1 C17 H24 109.5
H22 C17 H24 109.5
H23 C17 H24 109.5
C19 C18 C6 119.5(5)
C19 C18 H9 120.3
C6 C18 H9 120.3
C18 C19 C9 121.3(4)
C18 C19 H14 119.3
C9 C19 H14 119.3
C21 C20 C14 120.6(3)
C21 C20 H17 119.7
C14 C20 H17 119.7
C20 C21 C11 118.7(3)
C20 C21 H16 120.6
C11 C21 H16 120.6

loop_
_geom_bond_atom_site_label_1
_geom_bond_atom_site_label_2
_geom_bond_distance
Br1 C11 1.901(4)
S1 O6 1.433(3)
S1 O5 1.442(3)
S1 N1 1.622(3)
S1 C6 1.760(5)
O1 C2 1.327(5)
O1 C1 1.522(7)
O2 C15 1.332(5)
O2 C16 1.462(5)
O3 C15 1.208(5)
O4 C2 1.191(5)
C5 C16 1.486(6)
C5 H19 0.9800
C5 H20 0.9800
C5 H21 0.9800
C1 C17 1.421(9)
C1 H7 0.9900
C1 H6 0.9900
C2 C3 1.519(5)
C3 C15 1.523(5)
C3 C4 1.543(5)
C3 H5 1.0000
C4 N1 1.475(4)
C4 C14 1.523(5)
C4 H8 1.0000
N1 H15 0.8800
C6 C7 1.387(6)
C6 C18 1.391(6)
C7 C8 1.399(7)
C7 H10 0.9500
C8 C9 1.395(6)
C8 H11 0.9500
C9 C19 1.391(8)
C9 C10 1.511(8)
C10 H12 0.9800
C10 H13 0.9800
C10 H1 0.9800
C11 C12 1.382(6)
C11 C21 1.390(6)
C12 C13 1.388(5)
C12 H18 0.9500
C13 C14 1.390(5)
C13 H2 0.9500
C14 C20 1.399(5)
C16 H4 0.9900
C16 H3 0.9900
C17 H22 0.9800
C17 H23 0.9800
C17 H24 0.9800
C18 C19 1.369(8)
C18 H9 0.9500
C19 H14 0.9500
C20 C21 1.386(5)
C20 H17 0.9500
C21 H16 0.9500

loop_
_geom_hbond_atom_site_label_D
_geom_hbond_atom_site_label_H
_geom_hbond_atom_site_label_A
_geom_hbond_distance_DH
_geom_hbond_distance_HA
_geom_hbond_distance_DA
_geom_hbond_angle_DHA
_geom_hbond_site_symmetry_A
C17 H22 O4 0.98 2.40 2.977(6) 117.1 .
C12 H18 O1 0.95 2.65 3.555(6) 158.8 3_645
N1 H15 O5 0.88 2.24 2.893(4) 130.9 2_456
C17 H22 O4 0.98 2.40 2.977(6) 117.1 .
C12 H18 O1 0.95 2.65 3.555(6) 158.8 3_645
N1 H15 O5 0.88 2.24 2.893(4) 130.9 2_456
N1 H15 O5 0.88 2.24 2.893(4) 130.9 2_456
C17 H22 O4 0.98 2.40 2.977(6) 117.1 .
C17 H23 O3 0.98 2.65 3.120(6) 109.8 4_664
N1 H15 O5 0.88 2.24 2.893(4) 130.9 2_456
C12 H18 O1 0.95 2.65 3.555(6) 158.8 3_645
C17 H22 O4 0.98 2.40 2.977(6) 117.1 .

loop_
_geom_torsion_atom_site_label_1
_geom_torsion_atom_site_label_2
_geom_torsion_atom_site_label_3
_geom_torsion_atom_site_label_4
_geom_torsion
C2 O1 C1 C17 79.1(6)
C1 O1 C2 O4 -2.5(7)
C1 O1 C2 C3 176.3(4)
O4 C2 C3 C15 45.1(6)
O1 C2 C3 C15 -133.7(4)
O4 C2 C3 C4 -75.6(5)
O1 C2 C3 C4 105.6(4)
C2 C3 C4 N1 -178.6(3)
C15 C3 C4 N1 63.3(4)
C2 C3 C4 C14 -53.7(4)
C15 C3 C4 C14 -171.8(3)
C14 C4 N1 S1 71.7(4)
C3 C4 N1 S1 -165.0(3)
O6 S1 N1 C4 169.7(3)
O5 S1 N1 C4 40.9(3)
C6 S1 N1 C4 -75.0(3)
O6 S1 C6 C7 -153.2(3)
O5 S1 C6 C7 -22.1(4)
N1 S1 C6 C7 93.0(4)
O6 S1 C6 C18 33.9(4)
O5 S1 C6 C18 165.0(3)
N1 S1 C6 C18 -79.9(4)
C18 C6 C7 C8 -0.2(7)
S1 C6 C7 C8 -172.9(4)
C6 C7 C8 C9 0.9(7)
C7 C8 C9 C19 -1.6(8)
C7 C8 C9 C10 178.8(5)
C21 C11 C12 C13 -0.9(7)
Br1 C11 C12 C13 176.2(3)
C11 C12 C13 C14 -0.8(7)
C12 C13 C14 C20 2.0(6)
C12 C13 C14 C4 -176.8(4)
N1 C4 C14 C13 48.2(5)
C3 C4 C14 C13 -71.8(5)
N1 C4 C14 C20 -130.5(4)
C3 C4 C14 C20 109.4(4)
C16 O2 C15 O3 1.5(6)
C16 O2 C15 C3 -175.8(3)
C2 C3 C15 O3 -92.3(4)
C4 C3 C15 O3 28.4(5)
C2 C3 C15 O2 85.0(4)
C4 C3 C15 O2 -154.4(3)
C15 O2 C16 C5 -172.9(4)
C7 C6 C18 C19 0.3(6)
S1 C6 C18 C19 173.1(4)
C6 C18 C19 C9 -1.1(7)
C8 C9 C19 C18 1.8(8)
C10 C9 C19 C18 -178.7(5)
C13 C14 C20 C21 -1.5(6)
C4 C14 C20 C21 177.3(4)
C14 C20 C21 C11 -0.1(6)
C12 C11 C21 C20 1.3(7)
Br1 C11 C21 C20 -175.7(3)
